data_4507097
loop_
_publ_author_name
'Tothadi, Srinu'
'Desiraju, Gautam R.'

_publ_section_title
;
 Synthon Modularity in 4-Hydroxybenzamide--Dicarboxylic Acid Cocrystals
;
_journal_issue 12
_journal_name_full 'Crystal Growth &amp; Design'
_journal_page_first 6188
_journal_paper_doi 10.1021/cg3013766
_journal_volume 12
_journal_year 2012
_chemical_formula_sum 'C9 H11 N O5'
_chemical_formula_weight 213.10
_chemical_name_common '4-Hydroxybenzamide : fumaric acid : H2O (2:1:2) '
_chemical_name_systematic
;
 ?
;
_space_group_IT_number 2
_symmetry_cell_setting triclinic
_symmetry_space_group_name_Hall '-P 1'
_symmetry_space_group_name_H-M 'P -1'
_atom_sites_solution_hydrogens geom
_atom_sites_solution_primary direct
_atom_sites_solution_secondary difmap
_audit_creation_method SHELXL-97
_cell_angle_alpha 97.40(4)
_cell_angle_beta 108.96(2)
_cell_angle_gamma 97.80(4)
_cell_formula_units_Z 2
_cell_length_a 7.038(8)
_cell_length_b 7.257(8)
_cell_length_c 10.452(10)
_cell_measurement_reflns_used 1373
_cell_measurement_temperature 150(2)
_cell_measurement_theta_max 27.2
_cell_measurement_theta_min 2.9
_cell_volume 491.6(9)
_computing_cell_refinement
;
CrystalClear-SM Expert 2.0 r4 (Rigaku, 2009)
;
_computing_data_collection
;
CrystalClear-SM Expert 2.0 r4 (Rigaku, 2009)
;
_computing_data_reduction
;
CrystalClear-SM Expert 2.0 r4 (Rigaku, 2009)
;
_computing_structure_refinement 'SHELXL-97 (Sheldrick, 2008)'
_computing_structure_solution 'SHELXL-97 (Sheldrick, 2008)'
_diffrn_ambient_temperature 150(2)
_diffrn_measured_fraction_theta_full 0.980
_diffrn_measured_fraction_theta_max 0.980
_diffrn_measurement_device
;
XtaLABmini: Fixed Chi 2 circle
;
_diffrn_measurement_device_type
;
Rigaku Mercury375R (2x2 bin mode)
;
_diffrn_measurement_method 'profile data from \w-scans'
_diffrn_radiation_monochromator graphite
_diffrn_radiation_source 'fine-focus sealed tube'
_diffrn_radiation_type MoK\a
_diffrn_radiation_wavelength 0.71073
_diffrn_reflns_av_R_equivalents 0.1047
_diffrn_reflns_av_sigmaI/netI 0.0881
_diffrn_reflns_limit_h_max 8
_diffrn_reflns_limit_h_min -8
_diffrn_reflns_limit_k_max 9
_diffrn_reflns_limit_k_min -9
_diffrn_reflns_limit_l_max 13
_diffrn_reflns_limit_l_min -13
_diffrn_reflns_number 5004
_diffrn_reflns_theta_full 27.23
_diffrn_reflns_theta_max 27.23
_diffrn_reflns_theta_min 2.10
_exptl_absorpt_coefficient_mu 0.119
_exptl_absorpt_correction_T_max 0.9766
_exptl_absorpt_correction_T_min 0.9652
_exptl_absorpt_correction_type multi-scan
_exptl_absorpt_process_details 'Jacobson, R. (1998) Private communication'
_exptl_crystal_colour colourless
_exptl_crystal_density_diffrn 1.440
_exptl_crystal_density_method 'not measured'
_exptl_crystal_description block
_exptl_crystal_F_000 224
_exptl_crystal_size_max 0.30
_exptl_crystal_size_mid 0.20
_exptl_crystal_size_min 0.20
_refine_diff_density_max 0.265
_refine_diff_density_min -0.214
_refine_diff_density_rms 0.053
_refine_ls_extinction_method none
_refine_ls_goodness_of_fit_ref 0.966
_refine_ls_hydrogen_treatment constr
_refine_ls_matrix_type full
_refine_ls_number_parameters 136
_refine_ls_number_reflns 2154
_refine_ls_number_restraints 0
_refine_ls_restrained_S_all 0.966
_refine_ls_R_factor_all 0.0600
_refine_ls_R_factor_gt 0.0450
_refine_ls_shift/su_max 0.000
_refine_ls_shift/su_mean 0.000
_refine_ls_structure_factor_coef Fsqd
_refine_ls_weighting_details 'calc w=1/[\s^2^(Fo^2^)+(0.0385P)^2^+0.0000P] where P=(Fo^2^+2Fc^2^)/3'
_refine_ls_weighting_scheme calc
_refine_ls_wR_factor_gt 0.1087
_refine_ls_wR_factor_ref 0.1177
_reflns_number_gt 1599
_reflns_number_total 2154
_reflns_threshold_expression >2\s(I)
_cod_data_source_file cg3013766_si_003.cif
_cod_data_source_block 09
_cod_depositor_comments
;
The following automatic conversions were performed:

'_symmetry_cell_setting' value 'Triclinic' changed to 'triclinic'
according to /home/saulius/struct/CIF-dictionaries/cif_core.dic
dictionary named 'cif_core.dic' version 2.4.2 from
2011-04-26.

'_exptl_absorpt_correction_type' value 'Multi-scan'
changed to 'multi-scan' according to
/home/saulius/struct/CIF-dictionaries/cif_core.dic dictionary named
'cif_core.dic' version 2.4.2 from 2011-04-26.

Automatic conversion script
Id: cif_fix_values 1891 2012-01-12 08:04:46Z andrius 
;
_cod_database_code 4507097

loop_
_symmetry_equiv_pos_as_xyz
'x, y, z'
'-x, -y, -z'

loop_
_atom_site_label
_atom_site_type_symbol
_atom_site_fract_x
_atom_site_fract_y
_atom_site_fract_z
_atom_site_U_iso_or_equiv
_atom_site_adp_type
_atom_site_occupancy
_atom_site_symmetry_multiplicity
_atom_site_calc_flag
_atom_site_refinement_flags
O3 O -0.28801(17) 0.08813(16) 0.44191(12) 0.0283(3) Uani 1 1 d .
H7 H -0.3813 -0.0071 0.4001 0.042 Uiso 1 1 d R
O5 O 0.45192(17) 0.41789(15) 0.25666(12) 0.0279(3) Uani 1 1 d .
N1 N 0.3729(2) 0.12244(18) 0.12931(14) 0.0273(3) Uani 1 1 d .
H1 H 0.3168 -0.0053 0.1136 0.033 Uiso 1 1 d R
H2 H 0.4773 0.1593 0.0933 0.033 Uiso 1 1 d R
C1 C 0.1794(2) 0.2021(2) 0.27905(16) 0.0205(3) Uani 1 1 d .
C2 C -0.1430(2) 0.0095(2) 0.26485(16) 0.0232(4) Uani 1 1 d .
H6 H -0.2515 -0.0909 0.2190 0.028 Uiso 1 1 calc R
C3 C 0.0296(2) 0.2700(2) 0.45681(16) 0.0232(4) Uani 1 1 d .
H5 H 0.0367 0.3416 0.5392 0.028 Uiso 1 1 calc R
C4 C 0.3441(2) 0.2528(2) 0.22129(17) 0.0214(4) Uani 1 1 d .
C5 C 0.1842(2) 0.3108(2) 0.40234(17) 0.0232(4) Uani 1 1 d .
H4 H 0.2923 0.4115 0.4483 0.028 Uiso 1 1 calc R
C6 C -0.1362(2) 0.1207(2) 0.38671(16) 0.0213(3) Uani 1 1 d .
C7 C 0.0141(2) 0.0499(2) 0.21219(17) 0.0229(4) Uani 1 1 d .
H3 H 0.0092 -0.0250 0.1316 0.028 Uiso 1 1 calc R
O1 O 0.68094(18) 0.28810(16) 0.01113(12) 0.0303(3) Uani 1 1 d .
O2 O 0.76757(18) 0.53164(16) 0.18954(12) 0.0322(3) Uani 1 1 d .
H11 H 0.6535 0.4871 0.2116 0.048 Uiso 1 1 d R
C8 C 0.9796(2) 0.5282(2) 0.05690(17) 0.0236(4) Uani 1 1 d .
H9 H 1.0692 0.6285 0.1227 0.028 Uiso 1 1 calc R
C9 C 0.7944(2) 0.4352(2) 0.08200(16) 0.0217(4) Uani 1 1 d .
O4 O 0.39598(18) 0.79486(16) 0.32726(12) 0.0328(3) Uani 1 1 d .
H8 H 0.3341 0.7919 0.3859 0.049 Uiso 1 1 d R
H12 H 0.4104 0.6656 0.3137 0.049 Uiso 1 1 d R

loop_
_atom_site_aniso_label
_atom_site_aniso_U_11
_atom_site_aniso_U_22
_atom_site_aniso_U_33
_atom_site_aniso_U_23
_atom_site_aniso_U_13
_atom_site_aniso_U_12
O3 0.0302(6) 0.0244(6) 0.0333(7) 0.0030(5) 0.0193(5) -0.0030(5)
O5 0.0307(6) 0.0181(6) 0.0362(7) 0.0006(5) 0.0184(5) -0.0037(5)
N1 0.0288(8) 0.0201(7) 0.0347(9) -0.0005(6) 0.0181(7) -0.0023(6)
C1 0.0221(8) 0.0175(8) 0.0232(9) 0.0060(6) 0.0091(7) 0.0029(6)
C2 0.0224(8) 0.0177(8) 0.0264(9) 0.0022(6) 0.0073(7) -0.0021(6)
C3 0.0297(9) 0.0175(8) 0.0231(9) 0.0020(6) 0.0117(7) 0.0022(6)
C4 0.0209(8) 0.0182(8) 0.0244(9) 0.0049(6) 0.0072(7) 0.0022(6)
C5 0.0252(8) 0.0170(8) 0.0252(9) 0.0031(6) 0.0077(7) -0.0004(6)
C6 0.0234(8) 0.0180(8) 0.0261(9) 0.0091(6) 0.0115(7) 0.0041(6)
C7 0.0262(8) 0.0191(8) 0.0224(9) 0.0010(6) 0.0095(7) 0.0007(6)
O1 0.0329(7) 0.0244(6) 0.0303(7) -0.0024(5) 0.0149(5) -0.0084(5)
O2 0.0337(7) 0.0262(7) 0.0367(8) -0.0054(5) 0.0219(6) -0.0082(5)
C8 0.0214(8) 0.0209(8) 0.0257(9) 0.0043(6) 0.0073(7) -0.0025(6)
C9 0.0226(8) 0.0185(8) 0.0228(9) 0.0049(6) 0.0071(7) 0.0012(6)
O4 0.0375(7) 0.0256(7) 0.0341(8) -0.0001(5) 0.0137(6) 0.0043(5)

loop_
_atom_type_symbol
_atom_type_description
_atom_type_scat_dispersion_real
_atom_type_scat_dispersion_imag
_atom_type_scat_source
C C 0.0030 0.0020 'International Tables Vol C Tables 4.2.6.8 and 6.1.1.4'
H H 0.0000 0.0000 'International Tables Vol C Tables 4.2.6.8 and 6.1.1.4'
N N 0.0060 0.0030 'International Tables Vol C Tables 4.2.6.8 and 6.1.1.4'
O O 0.0110 0.0060 'International Tables Vol C Tables 4.2.6.8 and 6.1.1.4'

loop_
_geom_angle_atom_site_label_1
_geom_angle_atom_site_label_2
_geom_angle_atom_site_label_3
_geom_angle
_geom_angle_site_symmetry_1
C6 O3 H7 115.5 .
C4 N1 H1 123.2 .
C4 N1 H2 117.3 .
H1 N1 H2 118.2 .
C5 C1 C7 117.98(15) .
C5 C1 C4 119.95(14) .
C7 C1 C4 122.05(15) .
C6 C2 C7 119.81(15) .
C6 C2 H6 120.1 .
C7 C2 H6 120.1 .
C5 C3 C6 119.80(16) .
C5 C3 H5 120.1 .
C6 C3 H5 120.1 .
O5 C4 N1 120.54(15) .
O5 C4 C1 120.27(14) .
N1 C4 C1 119.17(14) .
C3 C5 C1 121.25(15) .
C3 C5 H4 119.4 .
C1 C5 H4 119.4 .
O3 C6 C2 122.07(15) .
O3 C6 C3 118.03(15) .
C2 C6 C3 119.90(15) .
C2 C7 C1 121.22(15) .
C2 C7 H3 119.4 .
C1 C7 H3 119.4 .
C9 O2 H11 118.2 .
C8 C8 C9 122.28(19) 2_765
C8 C8 H9 118.9 2_765
C9 C8 H9 118.9 .
O1 C9 O2 124.08(15) .
O1 C9 C8 124.05(15) .
O2 C9 C8 111.87(14) .
H8 O4 H12 99.3 .

loop_
_geom_bond_atom_site_label_1
_geom_bond_atom_site_label_2
_geom_bond_distance
_geom_bond_site_symmetry_2
O3 C6 1.377(2) .
O3 H7 0.8439 .
O5 C4 1.267(2) .
N1 C4 1.343(2) .
N1 H1 0.9281 .
N1 H2 0.9515 .
C1 C5 1.409(2) .
C1 C7 1.409(3) .
C1 C4 1.497(3) .
C2 C6 1.400(2) .
C2 C7 1.400(2) .
C2 H6 0.9300 .
C3 C5 1.398(2) .
C3 C6 1.404(3) .
C3 H5 0.9300 .
C5 H4 0.9300 .
C7 H3 0.9300 .
O1 C9 1.228(2) .
O2 C9 1.327(2) .
O2 H11 0.9337 .
C8 C8 1.339(3) 2_765
C8 C9 1.501(3) .
C8 H9 0.9300 .
O4 H8 0.8598 .
O4 H12 0.9544 .

loop_
_geom_torsion_atom_site_label_1
_geom_torsion_atom_site_label_2
_geom_torsion_atom_site_label_3
_geom_torsion_atom_site_label_4
_geom_torsion
_geom_torsion_site_symmetry_1
C5 C1 C4 O5 -20.5(2) .
C7 C1 C4 O5 157.97(15) .
C5 C1 C4 N1 161.00(15) .
C7 C1 C4 N1 -20.5(2) .
C6 C3 C5 C1 -1.3(2) .
C7 C1 C5 C3 -0.3(2) .
C4 C1 C5 C3 178.25(14) .
C7 C2 C6 O3 179.25(14) .
C7 C2 C6 C3 -1.1(2) .
C5 C3 C6 O3 -178.36(13) .
C5 C3 C6 C2 2.0(2) .
C6 C2 C7 C1 -0.5(2) .
C5 C1 C7 C2 1.2(2) .
C4 C1 C7 C2 -177.33(14) .
C8 C8 C9 O1 9.5(3) 2_765
C8 C8 C9 O2 -170.20(19) 2_765
